data_4035446
loop_
_publ_author_name
'Wang, Kuang-Yu'
'Liu, Dong-Dong'
'Sun, Tian-Wen'
'Lu, Yong'
'Zhang, Su-Lei'
'Li, Yuan-He'
'Han, Yi-Xin'
'Liu, Hao-Yuan'
'Peng, Cheng'
'Wang, Qin-Yang'
'Chen, Jia-Hua'
'Yang, Zhen'

_publ_section_title
;
 Asymmetric Total Synthesis of Lancifodilactone G Acetate. 2. Final Phase
 and Completion of the Total Synthesis.
;
_journal_issue 13
_journal_name_full 'The Journal of organic chemistry'
_journal_page_first 6907
_journal_page_last 6923
_journal_paper_doi 10.1021/acs.joc.7b02917
_journal_volume 83
_journal_year 2018
_chemical_formula_moiety 'C31 H38 O11'
_chemical_formula_sum 'C31 H38 O11'
_chemical_formula_weight 586.61
_space_group_crystal_system triclinic
_space_group_IT_number 2
_space_group_name_Hall '-P 1'
_space_group_name_H-M_alt 'P -1'
_atom_sites_solution_hydrogens geom
_audit_creation_date 2016-03-13
_audit_creation_method
;
Olex2 1.2
(compiled 2015.09.30 svn.r3233 for OlexSys, GUI svn.r5103)
;
_cell_angle_alpha 80.090(7)
_cell_angle_beta 81.320(7)
_cell_angle_gamma 77.271(7)
_cell_formula_units_Z 4
_cell_length_a 13.8165(11)
_cell_length_b 16.1678(12)
_cell_length_c 17.3578(17)
_cell_measurement_reflns_used 2578
_cell_measurement_temperature 180.01(10)
_cell_measurement_theta_max 21.8010
_cell_measurement_theta_min 3.0370
_cell_volume 3699.8(6)
_computing_cell_refinement
;
CrysAlisPro, Agilent Technologies,
Version 1.171.36.32 (release 02-08-2013 CrysAlis171 .NET)
(compiled Aug  2 2013,16:46:58)
;
_computing_data_collection
;
CrysAlisPro, Agilent Technologies,
Version 1.171.36.32 (release 02-08-2013 CrysAlis171 .NET)
(compiled Aug  2 2013,16:46:58)
;
_computing_data_reduction
;
CrysAlisPro, Agilent Technologies,
Version 1.171.36.32 (release 02-08-2013 CrysAlis171 .NET)
(compiled Aug  2 2013,16:46:58)
;
_computing_molecular_graphics 'Olex2 (Dolomanov et al., 2009)'
_computing_publication_material 'Olex2 (Dolomanov et al., 2009)'
_computing_structure_refinement 'ShelXL (Sheldrick, 2015)'
_computing_structure_solution
;
Superflip (Palatinus & Chapuis, 2007;Palatinus & van der Lee, 2008;
Palatinus et al., 2012)
;
_diffrn_ambient_temperature 180.01(10)
_diffrn_detector_area_resol_mean 10.3914
_diffrn_measured_fraction_theta_full 0.954
_diffrn_measured_fraction_theta_max 0.975
_diffrn_measurement_details
;
#__ type_ start__ end____ width___ exp.time_
  1 omega  -61.00   38.00   1.0000   11.0000
omega____ theta____ kappa____ phi______ frames
    -       10.5454  -57.0000 -120.0000 99

#__ type_ start__ end____ width___ exp.time_
  2 omega  -20.00   53.00   1.0000   11.0000
omega____ theta____ kappa____ phi______ frames
    -       10.5454  -99.0000  150.0000 73

#__ type_ start__ end____ width___ exp.time_
  3 omega  -17.00   81.00   1.0000   11.0000
omega____ theta____ kappa____ phi______ frames
    -       10.5454   57.0000   30.0000 98
;
_diffrn_measurement_device_type 'SuperNova, Dual, Cu at zero, Atlas'
_diffrn_measurement_method '\w scans'
_diffrn_orient_matrix_UB_11 -0.0488716000
_diffrn_orient_matrix_UB_12 0.0124706000
_diffrn_orient_matrix_UB_13 0.0192188000
_diffrn_orient_matrix_UB_21 -0.0027990000
_diffrn_orient_matrix_UB_22 -0.0437032000
_diffrn_orient_matrix_UB_23 0.0120200000
_diffrn_orient_matrix_UB_31 0.0203074000
_diffrn_orient_matrix_UB_32 0.0003378000
_diffrn_orient_matrix_UB_33 0.0350862000
_diffrn_radiation_monochromator mirror
_diffrn_radiation_type MoK\a
_diffrn_radiation_wavelength 0.71073
_diffrn_reflns_av_R_equivalents 0.1345
_diffrn_reflns_av_unetI/netI 0.2367
_diffrn_reflns_Laue_measured_fraction_full 0.954
_diffrn_reflns_Laue_measured_fraction_max 0.975
_diffrn_reflns_number 12761
_diffrn_reflns_point_group_measured_fraction_full 0.954
_diffrn_reflns_point_group_measured_fraction_max 0.975
_diffrn_reflns_theta_full 25.242
_diffrn_reflns_theta_max 25.027
_diffrn_reflns_theta_min 3.026
_diffrn_source 'SuperNova (Mo) X-ray Source'
_exptl_absorpt_coefficient_mu 0.080
_exptl_absorpt_correction_T_max 1.00000
_exptl_absorpt_correction_T_min 0.63870
_exptl_absorpt_correction_type multi-scan
_exptl_absorpt_process_details
;
CrysAlisPro, Agilent Technologies,
Version 1.171.36.32 (release 02-08-2013 CrysAlis171 .NET)
(compiled Aug  2 2013,16:46:58)
Empirical absorption correction using spherical harmonics,
 implemented in SCALE3 ABSPACK scaling algorithm.
;
_exptl_crystal_colour
;
;
_exptl_crystal_density_diffrn 1.053
_exptl_crystal_description
;
;
_exptl_crystal_F_000 1248
_exptl_crystal_size_max 0.1
_exptl_crystal_size_mid 0.05
_exptl_crystal_size_min 0.05
_platon_squeeze_details
;
;
_refine_diff_density_max 0.386
_refine_diff_density_min -0.254
_refine_diff_density_rms 0.063
_refine_ls_extinction_method none
_refine_ls_goodness_of_fit_ref 0.834
_refine_ls_hydrogen_treatment constr
_refine_ls_matrix_type full
_refine_ls_number_parameters 769
_refine_ls_number_reflns 12761
_refine_ls_number_restraints 6
_refine_ls_restrained_S_all 0.836
_refine_ls_R_factor_all 0.1790
_refine_ls_R_factor_gt 0.0882
_refine_ls_shift/su_max 0.001
_refine_ls_shift/su_mean 0.000
_refine_ls_structure_factor_coef Fsqd
_refine_ls_weighting_details 'w=1/[\s^2^(Fo^2^)+(0.0676P)^2^] where P=(Fo^2^+2Fc^2^)/3'
_refine_ls_weighting_scheme calc
_refine_ls_wR_factor_gt 0.1817
_refine_ls_wR_factor_ref 0.2179
_reflns_Friedel_coverage 0.000
_reflns_number_gt 4935
_reflns_number_total 12761
_reflns_threshold_expression 'I > 2\s(I)'
_cod_data_source_file jo7b02917_si_002.cif
_cod_data_source_block exp_6828-sr
_cod_database_code 4035446
_shelxl_version_number 2014-3
_chemical_oxdiff_formula 'C1 N1 O1'
_shelx_space_group_comment
;
The symmetry employed for this shelxl refinement is uniquely defined
by the following loop, which should always be used as a source of
symmetry information in preference to the above space-group names.
They are only intended as comments.
;
_shelx_estimated_absorpt_t_max 0.996
_shelx_estimated_absorpt_t_min 0.992
_reflns_odcompleteness_completeness 99.23
_reflns_odcompleteness_iscentric 1
_reflns_odcompleteness_theta 25.97
_olex2_refinement_description
;
1. Fixed Uiso
 At 1.2 times of:
  All C(H) groups, All C(H,H) groups
 At 1.5 times of:
  All C(H,H,H) groups, All O(H) groups
2. Uiso/Uaniso restraints and constraints
Uanis(C28) \\sim Ueq: with sigma of 0.1 and sigma for terminal atoms of 0.008
3.a Ternary CH refined with riding coordinates:
 C2(H2), C12(H12), C13(H13), C16(H16), C18(H18), C24(H24), C33(H33), C42(H42),
 C44(H44), C45(H45), C48(H48), C55(H55)
3.b Secondary CH2 refined with riding coordinates:
 C3(H3A,H3B), C6(H6A,H6B), C8(H8A,H8B), C9(H9A,H9B), C15(H15A,H15B), C22(H22A,
 H22B), C23(H23A,H23B), C26(H26A,H26B), C34(H34A,H34B), C37(H37A,H37B),
 C41(H41A,H41B), C49(H49A,H49B), C50(H50A,H50B), C53(H53A,H53B), C54(H54A,H54B),
  C57(H57A,H57B)
3.c Idealised Me refined as rotating group:
 C25(H25A,H25B,H25C), C27(H27A,H27B,H27C), C28(H28A,H28B,H28C), C29(H29A,H29B,
 H29C), C31(H31A,H31B,H31C), C56(H56A,H56B,H56C), C58(H58A,H58B,H58C), C59(H59A,
 H59B,H59C), C60(H60A,H60B,H60C), C62(H62A,H62B,H62C)
3.d Idealised tetrahedral OH refined as rotating group:
 O11(H11), O22(H22)
;
_olex2_submission_special_instructions 'No special instructions were received'

loop_
_space_group_symop_operation_xyz
'x, y, z'
'-x, -y, -z'

loop_
_atom_site_label
_atom_site_type_symbol
_atom_site_fract_x
_atom_site_fract_y
_atom_site_fract_z
_atom_site_U_iso_or_equiv
_atom_site_adp_type
_atom_site_occupancy
_atom_site_site_symmetry_order
_atom_site_calc_flag
_atom_site_refinement_flags_posn
_atom_site_refinement_flags_adp
C1 C 0.9234(3) 0.1576(3) 0.0118(2) 0.0333(10) Uani 1 1 d . .
C2 C 1.0536(3) 0.1939(3) 0.0596(3) 0.0405(11) Uani 1 1 d . .
H2 H 1.0879 0.2251 0.0122 0.049 Uiso 1 1 calc R .
C3 C 1.1187(3) 0.1635(3) 0.1263(2) 0.0432(12) Uani 1 1 d . .
H3A H 1.1532 0.1030 0.1258 0.052 Uiso 1 1 calc R .
H3B H 1.1692 0.1995 0.1226 0.052 Uiso 1 1 calc R .
C4 C 1.0446(3) 0.1735(3) 0.1993(3) 0.0411(11) Uani 1 1 d . .
C5 C 0.9582(3) 0.2513(3) 0.0963(2) 0.0329(11) Uani 1 1 d . .
C6 C 0.9656(3) 0.3446(3) 0.0781(2) 0.0359(11) Uani 1 1 d . .
H6A H 0.9713 0.3610 0.0202 0.043 Uiso 1 1 calc R .
H6B H 1.0285 0.3503 0.0956 0.043 Uiso 1 1 calc R .
C7 C 0.8796(3) 0.4097(3) 0.1148(2) 0.0363(11) Uani 1 1 d . .
C8 C 0.8652(4) 0.4955(3) 0.0599(3) 0.0475(12) Uani 1 1 d . .
H8A H 0.9308 0.5127 0.0457 0.057 Uiso 1 1 calc R .
H8B H 0.8432 0.4866 0.0107 0.057 Uiso 1 1 calc R .
C9 C 0.7907(4) 0.5691(3) 0.0927(3) 0.0547(14) Uani 1 1 d . .
H9A H 0.7239 0.5538 0.1016 0.066 Uiso 1 1 calc R .
H9B H 0.7876 0.6200 0.0516 0.066 Uiso 1 1 calc R .
C10 C 0.8097(5) 0.5952(3) 0.1690(3) 0.0610(16) Uani 1 1 d . .
C11 C 0.9145(5) 0.6030(3) 0.1720(3) 0.0633(16) Uani 1 1 d . .
C12 C 0.9421(4) 0.5788(4) 0.2536(3) 0.0600(15) Uani 1 1 d . .
H12 H 0.9978 0.5274 0.2552 0.072 Uiso 1 1 calc R .
C13 C 0.8479(4) 0.5538(3) 0.3042(3) 0.0502(13) Uani 1 1 d . .
H13 H 0.8103 0.6020 0.3328 0.060 Uiso 1 1 calc R .
C14 C 0.8627(3) 0.4715(3) 0.3599(3) 0.0496(13) Uani 1 1 d . .
C15 C 0.9569(3) 0.4438(4) 0.4017(3) 0.0521(13) Uani 1 1 d . .
H15A H 0.9838 0.4940 0.4073 0.063 Uiso 1 1 calc R .
H15B H 1.0091 0.4045 0.3725 0.063 Uiso 1 1 calc R .
C16 C 0.9212(4) 0.3981(4) 0.4822(3) 0.0609(16) Uani 1 1 d . .
H16 H 0.9565 0.4101 0.5241 0.073 Uiso 1 1 calc R .
C17 C 0.8123(4) 0.4363(3) 0.4947(3) 0.0413(12) Uani 1 1 d . .
C18 C 0.7859(4) 0.5370(3) 0.2467(3) 0.0441(12) Uani 1 1 d . .
H18 H 0.7130 0.5495 0.2662 0.053 Uiso 1 1 calc R .
C19 C 0.8243(3) 0.4412(3) 0.2426(2) 0.0373(11) Uani 1 1 d . .
C20 C 0.7538(3) 0.3980(3) 0.2150(2) 0.0387(12) Uani 1 1 d . .
C21 C 0.7816(3) 0.3802(3) 0.1430(2) 0.0343(11) Uani 1 1 d . .
C22 C 0.7263(3) 0.3484(3) 0.0908(3) 0.0454(12) Uani 1 1 d . .
H22A H 0.6838 0.3982 0.0623 0.055 Uiso 1 1 calc R .
H22B H 0.6816 0.3128 0.1239 0.055 Uiso 1 1 calc R .
C23 C 0.7929(3) 0.2958(3) 0.0306(3) 0.0453(12) Uani 1 1 d . .
H23A H 0.8268 0.3344 -0.0098 0.054 Uiso 1 1 calc R .
H23B H 0.7506 0.2703 0.0040 0.054 Uiso 1 1 calc R .
C24 C 0.8725(3) 0.2236(3) 0.0679(2) 0.0341(10) Uani 1 1 d . .
H24 H 0.8375 0.1921 0.1147 0.041 Uiso 1 1 calc R .
C25 C 0.9408(4) 0.1939(3) -0.0748(2) 0.0527(13) Uani 1 1 d . .
H25A H 0.9637 0.2479 -0.0798 0.079 Uiso 1 1 calc GR .
H25B H 0.8782 0.2041 -0.0982 0.079 Uiso 1 1 calc GR .
H25C H 0.9916 0.1529 -0.1022 0.079 Uiso 1 1 calc GR .
C26 C 0.8712(4) 0.0838(3) 0.0214(2) 0.0412(12) Uani 1 1 d . .
H26A H 0.8041 0.1053 0.0040 0.049 Uiso 1 1 calc R .
H26B H 0.9090 0.0424 -0.0135 0.049 Uiso 1 1 calc R .
C27 C 0.7453(5) 0.6853(3) 0.1770(3) 0.0747(19) Uani 1 1 d . .
H27A H 0.7473 0.6992 0.2294 0.112 Uiso 1 1 calc GR .
H27B H 0.6761 0.6860 0.1698 0.112 Uiso 1 1 calc GR .
H27C H 0.7717 0.7278 0.1368 0.112 Uiso 1 1 calc GR .
C28 C 0.9764(5) 0.6524(4) 0.2808(3) 0.0837(19) Uani 1 1 d . U
H28A H 1.0291 0.6714 0.2418 0.125 Uiso 1 1 calc GR .
H28B H 1.0024 0.6322 0.3317 0.125 Uiso 1 1 calc GR .
H28C H 0.9197 0.7003 0.2862 0.125 Uiso 1 1 calc GR .
C29 C 0.9338(4) 0.2998(4) 0.4838(4) 0.084(2) Uani 1 1 d . .
H29A H 0.8977 0.2755 0.5324 0.127 Uiso 1 1 calc GR .
H29B H 1.0049 0.2730 0.4817 0.127 Uiso 1 1 calc GR .
H29C H 0.9068 0.2890 0.4383 0.127 Uiso 1 1 calc GR .
C30 C 0.5799(4) 0.4336(3) 0.2412(3) 0.0495(13) Uani 1 1 d . .
C31 C 0.4932(3) 0.4088(4) 0.2945(3) 0.0588(15) Uani 1 1 d . .
H31A H 0.4325 0.4513 0.2834 0.088 Uiso 1 1 calc GR .
H31B H 0.5044 0.4064 0.3493 0.088 Uiso 1 1 calc GR .
H31C H 0.4854 0.3524 0.2859 0.088 Uiso 1 1 calc GR .
C32 C 0.4918(3) 0.6596(3) 0.4422(2) 0.0318(10) Uani 1 1 d . .
C33 C 0.5920(3) 0.6889(3) 0.5230(2) 0.0349(11) Uani 1 1 d . .
H33 H 0.5437 0.7196 0.5627 0.042 Uiso 1 1 calc R .
C34 C 0.6947(3) 0.6563(3) 0.5507(2) 0.0438(12) Uani 1 1 d . .
H34A H 0.7046 0.6894 0.5908 0.053 Uiso 1 1 calc R .
H34B H 0.7037 0.5949 0.5733 0.053 Uiso 1 1 calc R .
C35 C 0.7649(4) 0.6692(3) 0.4785(2) 0.0406(12) Uani 1 1 d . .
C36 C 0.6103(3) 0.7479(3) 0.4462(2) 0.0320(10) Uani 1 1 d . .
C37 C 0.5932(3) 0.8417(3) 0.4582(2) 0.0313(10) Uani 1 1 d . .
H37A H 0.6326 0.8448 0.5004 0.038 Uiso 1 1 calc R .
H37B H 0.5218 0.8600 0.4778 0.038 Uiso 1 1 calc R .
C38 C 0.6195(3) 0.9073(3) 0.3865(2) 0.0287(10) Uani 1 1 d . .
C39 C 0.7674(3) 0.9294(3) 0.3102(2) 0.0335(11) Uani 1 1 d . .
C40 C 0.9358(3) 0.9370(3) 0.3067(2) 0.0379(11) Uani 1 1 d . .
C41 C 1.0178(3) 0.8937(4) 0.3566(3) 0.0524(14) Uani 1 1 d . .
H41A H 1.0033 0.9121 0.4094 0.063 Uiso 1 1 calc R .
H41B H 1.0260 0.8306 0.3628 0.063 Uiso 1 1 calc R .
C42 C 1.1076(3) 0.9214(4) 0.3132(3) 0.0597(16) Uani 1 1 d . .
H42 H 1.1086 0.9780 0.3286 0.072 Uiso 1 1 calc R .
C43 C 1.0865(3) 0.9384(3) 0.2287(3) 0.0453(13) Uani 1 1 d . .
C44 C 0.8724(3) 1.0246(3) 0.3215(2) 0.0383(11) Uani 1 1 d . .
H44 H 0.9047 1.0719 0.2913 0.046 Uiso 1 1 calc R .
C45 C 0.8414(3) 1.0385(3) 0.4080(3) 0.0451(12) Uani 1 1 d . .
H45 H 0.8504 0.9811 0.4416 0.054 Uiso 1 1 calc R .
C46 C 0.7302(3) 1.0768(3) 0.4121(3) 0.0385(11) Uani 1 1 d . .
C47 C 0.6924(3) 1.0835(3) 0.3339(2) 0.0391(11) Uani 1 1 d . .
C48 C 0.7741(3) 1.0242(3) 0.2889(2) 0.0324(10) Uani 1 1 d . .
H48 H 0.7780 1.0432 0.2308 0.039 Uiso 1 1 calc R .
C49 C 0.5838(3) 1.0697(3) 0.3371(3) 0.0408(11) Uani 1 1 d . .
H49A H 0.5372 1.1227 0.3501 0.049 Uiso 1 1 calc R .
H49B H 0.5737 1.0618 0.2837 0.049 Uiso 1 1 calc R .
C50 C 0.5550(3) 0.9945(3) 0.3952(2) 0.0357(11) Uani 1 1 d . .
H50A H 0.5561 1.0062 0.4491 0.043 Uiso 1 1 calc R .
H50B H 0.4853 0.9922 0.3900 0.043 Uiso 1 1 calc R .
C51 C 0.7071(3) 0.8969(3) 0.2645(2) 0.0341(11) Uani 1 1 d . .
C52 C 0.6224(3) 0.8807(3) 0.3064(2) 0.0355(11) Uani 1 1 d . .
C53 C 0.5382(3) 0.8541(3) 0.2800(2) 0.0383(11) Uani 1 1 d . .
H53A H 0.5645 0.8205 0.2361 0.046 Uiso 1 1 calc R .
H53B H 0.4911 0.9060 0.2595 0.046 Uiso 1 1 calc R .
C54 C 0.4805(3) 0.8001(3) 0.3452(2) 0.0375(11) Uani 1 1 d . .
H54A H 0.4421 0.8375 0.3836 0.045 Uiso 1 1 calc R .
H54B H 0.4321 0.7783 0.3214 0.045 Uiso 1 1 calc R .
C55 C 0.5472(3) 0.7251(3) 0.3886(2) 0.0370(11) Uani 1 1 d . .
H55 H 0.5945 0.6943 0.3484 0.044 Uiso 1 1 calc R .
C56 C 0.3868(3) 0.6979(3) 0.4803(3) 0.0457(12) Uani 1 1 d . .
H56A H 0.3616 0.6539 0.5195 0.069 Uiso 1 1 calc GR .
H56B H 0.3415 0.7177 0.4396 0.069 Uiso 1 1 calc GR .
H56C H 0.3906 0.7463 0.5060 0.069 Uiso 1 1 calc GR .
C57 C 0.4851(3) 0.5859(3) 0.4005(3) 0.0412(11) Uani 1 1 d . .
H57A H 0.4533 0.5439 0.4385 0.049 Uiso 1 1 calc R .
H57B H 0.4418 0.6083 0.3580 0.049 Uiso 1 1 calc R .
C58 C 1.2108(4) 0.8640(4) 0.3245(3) 0.0755(19) Uani 1 1 d . .
H58A H 1.2102 0.8057 0.3163 0.113 Uiso 1 1 calc GR .
H58B H 1.2259 0.8632 0.3780 0.113 Uiso 1 1 calc GR .
H58C H 1.2618 0.8867 0.2863 0.113 Uiso 1 1 calc GR .
C59 C 0.8991(4) 1.0935(4) 0.4380(3) 0.0754(18) Uani 1 1 d . .
H59A H 0.8966 1.1481 0.4027 0.113 Uiso 1 1 calc GR .
H59B H 0.9688 1.0636 0.4396 0.113 Uiso 1 1 calc GR .
H59C H 0.8693 1.1045 0.4911 0.113 Uiso 1 1 calc GR .
C60 C 0.6928(4) 1.1774(3) 0.2923(3) 0.0588(15) Uani 1 1 d . .
H60A H 0.7614 1.1873 0.2836 0.088 Uiso 1 1 calc GR .
H60B H 0.6509 1.2179 0.3257 0.088 Uiso 1 1 calc GR .
H60C H 0.6665 1.1859 0.2416 0.088 Uiso 1 1 calc GR .
C61 C 0.6884(4) 0.9419(3) 0.1297(3) 0.0465(12) Uani 1 1 d . .
C62 C 0.7328(4) 0.9192(3) 0.0502(2) 0.0592(15) Uani 1 1 d . .
H62A H 0.7153 0.8656 0.0434 0.089 Uiso 1 1 calc GR .
H62B H 0.8057 0.9120 0.0456 0.089 Uiso 1 1 calc GR .
H62C H 0.7066 0.9651 0.0095 0.089 Uiso 1 1 calc GR .
O1 O 1.0194(2) 0.1233(2) 0.04195(17) 0.0429(8) Uani 1 1 d . .
O2 O 0.9579(2) 0.22248(19) 0.18102(15) 0.0362(7) Uani 1 1 d . .
O3 O 1.0571(2) 0.1421(2) 0.26594(19) 0.0551(9) Uani 1 1 d . .
O4 O 0.9096(2) 0.42582(18) 0.18686(15) 0.0383(7) Uani 1 1 d . .
O5 O 0.8519(2) 0.40608(19) 0.31826(16) 0.0418(8) Uani 1 1 d . .
O6 O 0.7798(2) 0.47746(19) 0.42433(16) 0.0426(8) Uani 1 1 d . .
O7 O 0.7556(3) 0.4367(2) 0.55376(19) 0.0615(10) Uani 1 1 d . .
O8 O 0.9720(3) 0.6245(3) 0.1164(2) 0.0855(13) Uani 1 1 d . .
O9 O 0.6664(2) 0.3858(2) 0.26284(17) 0.0425(8) Uani 1 1 d . .
O10 O 0.5741(2) 0.4878(3) 0.1844(2) 0.0720(12) Uani 1 1 d . .
O11 O 0.8606(2) 0.0404(2) 0.09936(16) 0.0468(8) Uani 1 1 d . .
H11 H 0.9127 0.0367 0.1202 0.070 Uiso 1 1 calc GR .
O12 O 0.5561(2) 0.62243(19) 0.50226(16) 0.0395(7) Uani 1 1 d . .
O13 O 0.71696(19) 0.72004(18) 0.42023(15) 0.0343(7) Uani 1 1 d . .
O14 O 0.8534(2) 0.6409(2) 0.46918(18) 0.0572(10) Uani 1 1 d . .
O15 O 0.72203(18) 0.91328(18) 0.38889(15) 0.0331(7) Uani 1 1 d . .
O16 O 0.8686(2) 0.88360(19) 0.30676(16) 0.0399(8) Uani 1 1 d . .
O17 O 0.9885(2) 0.9472(2) 0.22648(15) 0.0405(8) Uani 1 1 d . .
O18 O 1.1433(2) 0.9457(2) 0.1696(2) 0.0595(10) Uani 1 1 d . .
O19 O 0.6798(2) 1.0979(2) 0.47181(19) 0.0545(9) Uani 1 1 d . .
O20 O 0.7386(2) 0.88723(19) 0.18695(16) 0.0402(8) Uani 1 1 d . .
O21 O 0.6197(3) 0.9979(3) 0.14569(19) 0.0728(12) Uani 1 1 d . .
O22 O 0.5787(2) 0.5440(2) 0.36802(17) 0.0474(8) Uani 1 1 d . .
H22 H 0.6166 0.5265 0.4035 0.071 Uiso 1 1 calc GR .

loop_
_atom_site_aniso_label
_atom_site_aniso_U_11
_atom_site_aniso_U_22
_atom_site_aniso_U_33
_atom_site_aniso_U_23
_atom_site_aniso_U_13
_atom_site_aniso_U_12
C1 0.036(2) 0.031(3) 0.033(2) -0.0048(19) 0.001(2) -0.010(2)
C2 0.051(3) 0.028(3) 0.040(3) -0.012(2) 0.010(2) -0.010(2)
C3 0.036(2) 0.040(3) 0.052(3) -0.020(2) 0.012(2) -0.006(2)
C4 0.042(3) 0.040(3) 0.047(3) -0.012(2) -0.006(2) -0.013(2)
C5 0.040(2) 0.032(3) 0.023(2) -0.0048(18) 0.0088(19) -0.009(2)
C6 0.042(2) 0.030(3) 0.035(2) -0.012(2) 0.015(2) -0.014(2)
C7 0.043(3) 0.028(3) 0.038(2) -0.009(2) 0.001(2) -0.009(2)
C8 0.065(3) 0.035(3) 0.042(3) -0.009(2) 0.014(2) -0.019(2)
C9 0.087(4) 0.023(3) 0.043(3) -0.002(2) 0.011(3) -0.004(3)
C10 0.120(5) 0.021(3) 0.032(3) -0.001(2) 0.013(3) -0.009(3)
C11 0.106(5) 0.043(3) 0.043(3) -0.017(3) 0.028(3) -0.036(3)
C12 0.084(4) 0.049(3) 0.060(3) -0.022(3) 0.021(3) -0.050(3)
C13 0.072(3) 0.044(3) 0.036(3) -0.012(2) 0.016(3) -0.023(3)
C14 0.056(3) 0.052(3) 0.042(3) -0.025(2) 0.013(2) -0.011(3)
C15 0.050(3) 0.063(4) 0.050(3) -0.021(3) -0.001(2) -0.018(3)
C16 0.058(3) 0.072(4) 0.049(3) 0.005(3) -0.011(3) -0.014(3)
C17 0.052(3) 0.037(3) 0.039(3) -0.005(2) -0.005(3) -0.020(2)
C18 0.062(3) 0.015(2) 0.049(3) -0.011(2) 0.019(2) -0.007(2)
C19 0.045(3) 0.032(3) 0.029(2) -0.007(2) 0.016(2) -0.007(2)
C20 0.042(3) 0.030(3) 0.035(3) -0.005(2) 0.013(2) 0.001(2)
C21 0.043(3) 0.023(3) 0.035(2) -0.002(2) -0.002(2) -0.007(2)
C22 0.049(3) 0.035(3) 0.046(3) -0.009(2) 0.014(2) -0.006(2)
C23 0.054(3) 0.041(3) 0.043(3) -0.014(2) 0.004(2) -0.016(2)
C24 0.036(2) 0.027(3) 0.040(2) -0.013(2) 0.004(2) -0.007(2)
C25 0.089(4) 0.033(3) 0.035(3) -0.009(2) 0.014(3) -0.021(3)
C26 0.065(3) 0.032(3) 0.029(2) -0.006(2) 0.001(2) -0.016(2)
C27 0.125(5) 0.038(3) 0.045(3) -0.003(3) 0.028(3) -0.009(3)
C28 0.115(4) 0.085(4) 0.067(3) -0.019(3) 0.015(3) -0.066(4)
C29 0.081(4) 0.050(4) 0.115(5) -0.002(4) -0.022(4) 0.001(3)
C30 0.068(4) 0.033(3) 0.043(3) 0.000(2) 0.010(3) -0.015(3)
C31 0.048(3) 0.057(4) 0.068(3) -0.003(3) 0.005(3) -0.017(3)
C32 0.032(2) 0.022(2) 0.039(2) -0.0053(19) 0.009(2) -0.0080(19)
C33 0.041(2) 0.034(3) 0.030(2) -0.011(2) 0.000(2) -0.006(2)
C34 0.061(3) 0.035(3) 0.037(3) -0.004(2) 0.000(2) -0.016(2)
C35 0.044(3) 0.044(3) 0.039(3) -0.011(2) -0.015(2) -0.008(2)
C36 0.034(2) 0.024(2) 0.037(2) -0.0085(19) 0.004(2) -0.0048(19)
C37 0.036(2) 0.028(3) 0.027(2) -0.0037(18) 0.0121(18) -0.0095(19)
C38 0.027(2) 0.021(2) 0.040(2) -0.0108(19) 0.0017(19) -0.0082(18)
C39 0.030(2) 0.041(3) 0.026(2) -0.007(2) 0.0087(19) -0.008(2)
C40 0.044(3) 0.042(3) 0.028(2) -0.008(2) 0.005(2) -0.012(2)
C41 0.044(3) 0.061(4) 0.048(3) -0.005(3) 0.000(2) -0.008(3)
C42 0.036(3) 0.071(4) 0.065(3) -0.005(3) -0.008(3) 0.003(3)
C43 0.039(3) 0.049(3) 0.043(3) -0.011(2) 0.005(2) -0.001(2)
C44 0.046(3) 0.036(3) 0.037(2) -0.007(2) 0.006(2) -0.023(2)
C45 0.047(3) 0.050(3) 0.042(3) -0.019(2) 0.010(2) -0.016(2)
C46 0.051(3) 0.026(3) 0.041(3) -0.019(2) 0.010(2) -0.014(2)
C47 0.050(3) 0.025(3) 0.042(3) -0.009(2) 0.007(2) -0.011(2)
C48 0.041(2) 0.030(3) 0.026(2) 0.0005(19) 0.0027(19) -0.013(2)
C49 0.049(3) 0.027(3) 0.045(3) -0.012(2) 0.005(2) -0.007(2)
C50 0.036(2) 0.028(3) 0.040(2) -0.007(2) 0.012(2) -0.009(2)
C51 0.037(2) 0.034(3) 0.032(2) -0.009(2) 0.001(2) -0.008(2)
C52 0.037(2) 0.024(3) 0.044(3) -0.007(2) 0.008(2) -0.010(2)
C53 0.034(2) 0.035(3) 0.044(3) -0.002(2) -0.007(2) -0.004(2)
C54 0.029(2) 0.033(3) 0.049(3) -0.004(2) 0.000(2) -0.009(2)
C55 0.040(2) 0.038(3) 0.035(2) -0.014(2) 0.004(2) -0.012(2)
C56 0.053(3) 0.026(3) 0.058(3) -0.013(2) 0.011(2) -0.015(2)
C57 0.039(2) 0.035(3) 0.055(3) -0.011(2) -0.002(2) -0.016(2)
C58 0.048(3) 0.087(5) 0.087(4) -0.013(4) -0.015(3) 0.001(3)
C59 0.076(4) 0.096(5) 0.075(4) -0.056(4) 0.015(3) -0.043(4)
C60 0.069(3) 0.022(3) 0.067(3) 0.005(2) 0.022(3) 0.000(2)
C61 0.061(3) 0.043(3) 0.036(3) -0.004(2) 0.001(3) -0.017(3)
C62 0.097(4) 0.053(4) 0.029(3) -0.010(2) 0.002(3) -0.021(3)
O1 0.0456(17) 0.0308(19) 0.0537(19) -0.0182(15) 0.0097(15) -0.0119(15)
O2 0.0400(16) 0.0369(19) 0.0307(15) -0.0083(13) 0.0047(13) -0.0091(15)
O3 0.058(2) 0.061(3) 0.048(2) -0.0041(18) -0.0066(17) -0.0165(18)
O4 0.0491(17) 0.0281(18) 0.0365(17) -0.0115(13) 0.0109(15) -0.0106(14)
O5 0.0598(19) 0.0307(18) 0.0349(17) -0.0087(14) 0.0037(15) -0.0123(15)
O6 0.0460(17) 0.039(2) 0.0384(17) -0.0054(15) 0.0093(15) -0.0079(15)
O7 0.071(2) 0.070(3) 0.0384(19) -0.0046(18) 0.0088(19) -0.015(2)
O8 0.154(4) 0.069(3) 0.049(2) -0.022(2) 0.040(2) -0.081(3)
O9 0.0367(17) 0.037(2) 0.0475(18) 0.0000(15) 0.0046(15) -0.0047(15)
O10 0.053(2) 0.076(3) 0.067(2) 0.007(2) 0.0110(19) 0.005(2)
O11 0.059(2) 0.044(2) 0.0383(17) -0.0095(15) 0.0060(15) -0.0171(17)
O12 0.0558(18) 0.0228(17) 0.0433(17) -0.0073(14) 0.0000(15) -0.0175(15)
O13 0.0301(15) 0.0323(18) 0.0402(17) -0.0127(14) 0.0003(14) -0.0028(13)
O14 0.045(2) 0.069(3) 0.058(2) -0.0195(19) -0.0079(17) -0.0042(19)
O15 0.0319(15) 0.0332(18) 0.0377(16) -0.0132(13) 0.0052(13) -0.0136(13)
O16 0.0328(16) 0.0354(19) 0.0492(18) -0.0129(15) 0.0071(14) -0.0048(14)
O17 0.0326(16) 0.054(2) 0.0368(17) -0.0140(15) 0.0083(13) -0.0153(15)
O18 0.0473(19) 0.073(3) 0.056(2) -0.0205(19) 0.0174(18) -0.0149(18)
O19 0.067(2) 0.045(2) 0.051(2) -0.0238(17) 0.0164(17) -0.0132(17)
O20 0.0467(17) 0.0347(19) 0.0356(17) -0.0079(14) 0.0067(15) -0.0058(15)
O21 0.075(2) 0.072(3) 0.051(2) -0.001(2) 0.0009(19) 0.017(2)
O22 0.0472(18) 0.046(2) 0.0509(19) -0.0187(17) 0.0094(15) -0.0152(16)

loop_
_atom_type_symbol
_atom_type_description
_atom_type_scat_dispersion_real
_atom_type_scat_dispersion_imag
_atom_type_scat_source
C C 0.0033 0.0016 'International Tables Vol C Tables 4.2.6.8 and 6.1.1.4'
H H 0.0000 0.0000 'International Tables Vol C Tables 4.2.6.8 and 6.1.1.4'
O O 0.0106 0.0060 'International Tables Vol C Tables 4.2.6.8 and 6.1.1.4'

loop_
_geom_angle_atom_site_label_1
_geom_angle_atom_site_label_2
_geom_angle_atom_site_label_3
_geom_angle
C25 C1 C24 115.8(4)
C26 C1 C24 112.3(4)
C26 C1 C25 110.1(4)
O1 C1 C24 102.2(3)
O1 C1 C25 109.4(3)
O1 C1 C26 106.4(3)
C3 C2 H2 112.6
C3 C2 C5 104.5(3)
C5 C2 H2 112.6
O1 C2 H2 112.6
O1 C2 C3 109.4(4)
O1 C2 C5 104.5(3)
C2 C3 H3A 111.1
C2 C3 H3B 111.1
H3A C3 H3B 109.1
C4 C3 C2 103.3(3)
C4 C3 H3A 111.1
C4 C3 H3B 111.1
O2 C4 C3 110.8(4)
O3 C4 C3 127.4(4)
O3 C4 O2 121.8(4)
C6 C5 C2 110.8(3)
C6 C5 C24 118.5(3)
C24 C5 C2 104.1(3)
O2 C5 C2 103.6(3)
O2 C5 C6 109.8(3)
O2 C5 C24 109.0(3)
C5 C6 H6A 108.0
C5 C6 H6B 108.0
C5 C6 C7 117.3(3)
H6A C6 H6B 107.2
C7 C6 H6A 108.0
C7 C6 H6B 108.0
C8 C7 C6 110.0(3)
C21 C7 C6 116.6(4)
C21 C7 C8 112.1(3)
O4 C7 C6 107.6(3)
O4 C7 C8 106.6(4)
O4 C7 C21 103.1(3)
C7 C8 H8A 108.3
C7 C8 H8B 108.3
H8A C8 H8B 107.4
C9 C8 C7 115.8(4)
C9 C8 H8A 108.3
C9 C8 H8B 108.3
C8 C9 H9A 107.8
C8 C9 H9B 107.8
C8 C9 C10 117.8(4)
H9A C9 H9B 107.2
C10 C9 H9A 107.8
C10 C9 H9B 107.8
C9 C10 C18 117.4(5)
C9 C10 C27 108.1(4)
C11 C10 C9 115.1(5)
C11 C10 C18 103.1(4)
C11 C10 C27 105.5(5)
C18 C10 C27 106.7(4)
C12 C11 C10 111.2(4)
O8 C11 C10 125.9(5)
O8 C11 C12 122.8(6)
C11 C12 H12 109.0
C11 C12 C13 105.0(4)
C11 C12 C28 111.3(5)
C13 C12 H12 109.0
C28 C12 H12 109.0
C28 C12 C13 113.5(4)
C12 C13 H13 110.3
C14 C13 C12 117.0(4)
C14 C13 H13 110.3
C14 C13 C18 103.1(4)
C18 C13 C12 105.3(4)
C18 C13 H13 110.3
C13 C14 C15 119.7(4)
O5 C14 C13 106.9(4)
O5 C14 C15 110.7(4)
O5 C14 O6 106.4(4)
O6 C14 C13 108.0(4)
O6 C14 C15 104.4(3)
C14 C15 H15A 111.0
C14 C15 H15B 111.0
C14 C15 C16 103.9(4)
H15A C15 H15B 109.0
C16 C15 H15A 111.0
C16 C15 H15B 111.0
C15 C16 H16 110.4
C15 C16 C29 112.7(5)
C17 C16 C15 104.0(4)
C17 C16 H16 110.4
C17 C16 C29 108.6(5)
C29 C16 H16 110.4
O6 C17 C16 109.9(4)
O7 C17 C16 130.0(4)
O7 C17 O6 120.1(4)
C10 C18 H18 111.4
C13 C18 C10 105.9(4)
C13 C18 H18 111.4
C13 C18 C19 102.4(4)
C19 C18 C10 113.8(4)
C19 C18 H18 111.4
C20 C19 C18 114.8(4)
O4 C19 C18 112.2(4)
O4 C19 C20 102.2(3)
O5 C19 C18 104.7(3)
O5 C19 C20 114.5(4)
O5 C19 O4 108.5(3)
C21 C20 C19 112.8(4)
C21 C20 O9 127.4(5)
O9 C20 C19 119.7(4)
C20 C21 C7 107.2(4)
C20 C21 C22 129.4(4)
C22 C21 C7 123.0(4)
C21 C22 H22A 108.7
C21 C22 H22B 108.7
C21 C22 C23 114.4(4)
H22A C22 H22B 107.6
C23 C22 H22A 108.7
C23 C22 H22B 108.7
C22 C23 H23A 109.0
C22 C23 H23B 109.0
C22 C23 C24 112.9(3)
H23A C23 H23B 107.8
C24 C23 H23A 109.0
C24 C23 H23B 109.0
C1 C24 H24 107.2
C5 C24 C1 105.2(3)
C5 C24 C23 116.5(4)
C5 C24 H24 107.2
C23 C24 C1 113.0(3)
C23 C24 H24 107.2
C1 C25 H25A 109.5
C1 C25 H25B 109.5
C1 C25 H25C 109.5
H25A C25 H25B 109.5
H25A C25 H25C 109.5
H25B C25 H25C 109.5
C1 C26 H26A 108.7
C1 C26 H26B 108.7
H26A C26 H26B 107.6
O11 C26 C1 114.2(3)
O11 C26 H26A 108.7
O11 C26 H26B 108.7
C10 C27 H27A 109.5
C10 C27 H27B 109.5
C10 C27 H27C 109.5
H27A C27 H27B 109.5
H27A C27 H27C 109.5
H27B C27 H27C 109.5
C12 C28 H28A 109.5
C12 C28 H28B 109.5
C12 C28 H28C 109.5
H28A C28 H28B 109.5
H28A C28 H28C 109.5
H28B C28 H28C 109.5
C16 C29 H29A 109.5
C16 C29 H29B 109.5
C16 C29 H29C 109.5
H29A C29 H29B 109.5
H29A C29 H29C 109.5
H29B C29 H29C 109.5
O9 C30 C31 111.5(4)
O10 C30 C31 124.8(5)
O10 C30 O9 123.7(4)
C30 C31 H31A 109.5
C30 C31 H31B 109.5
C30 C31 H31C 109.5
H31A C31 H31B 109.5
H31A C31 H31C 109.5
H31B C31 H31C 109.5
C55 C32 C56 114.9(3)
C57 C32 C55 112.4(3)
C57 C32 C56 109.3(4)
O12 C32 C55 104.1(3)
O12 C32 C56 109.9(3)
O12 C32 C57 105.7(3)
C34 C33 H33 111.9
C34 C33 C36 104.6(3)
C36 C33 H33 111.9
O12 C33 H33 111.9
O12 C33 C34 110.9(4)
O12 C33 C36 105.3(3)
C33 C34 H34A 110.9
C33 C34 H34B 110.9
H34A C34 H34B 108.9
C35 C34 C33 104.1(3)
C35 C34 H34A 110.9
C35 C34 H34B 110.9
O13 C35 C34 110.8(4)
O14 C35 C34 127.7(4)
O14 C35 O13 121.6(4)
C33 C36 C37 112.4(3)
C33 C36 C55 105.0(3)
C37 C36 C55 117.6(3)
O13 C36 C33 104.1(3)
O13 C36 C37 107.6(3)
O13 C36 C55 109.4(3)
C36 C37 H37A 107.9
C36 C37 H37B 107.9
C36 C37 C38 117.7(3)
H37A C37 H37B 107.2
C38 C37 H37A 107.9
C38 C37 H37B 107.9
C50 C38 C37 109.8(3)
C50 C38 C52 113.5(3)
C52 C38 C37 115.8(4)
O15 C38 C37 106.3(3)
O15 C38 C50 107.5(3)
O15 C38 C52 103.1(3)
C51 C39 C48 117.2(3)
O15 C39 C48 110.1(3)
O15 C39 C51 103.6(3)
O15 C39 O16 107.7(3)
O16 C39 C48 105.2(3)
O16 C39 C51 112.8(4)
C41 C40 C44 120.2(4)
O16 C40 C41 111.4(4)
O16 C40 C44 106.4(3)
O16 C40 O17 106.7(3)
O17 C40 C41 103.6(3)
O17 C40 C44 107.7(3)
C40 C41 H41A 110.9
C40 C41 H41B 110.9
H41A C41 H41B 108.9
C42 C41 C40 104.5(4)
C42 C41 H41A 110.9
C42 C41 H41B 110.9
C41 C42 H42 106.9
C41 C42 C43 103.6(4)
C41 C42 C58 119.2(5)
C43 C42 H42 106.9
C43 C42 C58 112.7(4)
C58 C42 H42 106.9
O17 C43 C42 109.3(4)
O18 C43 C42 129.1(4)
O18 C43 O17 121.5(4)
C40 C44 H44 110.7
C40 C44 C45 116.8(4)
C40 C44 C48 102.0(4)
C45 C44 H44 110.7
C45 C44 C48 105.3(3)
C48 C44 H44 110.7
C44 C45 H45 108.3
C46 C45 C44 104.4(3)
C46 C45 H45 108.3
C59 C45 C44 115.2(4)
C59 C45 H45 108.3
C59 C45 C46 112.3(4)
C47 C46 C45 111.3(4)
O19 C46 C45 123.2(4)
O19 C46 C47 125.5(4)
C46 C47 C48 103.7(3)
C46 C47 C49 116.1(4)
C46 C47 C60 106.1(4)
C48 C47 C49 116.4(4)
C48 C47 C60 107.5(3)
C49 C47 C60 106.3(4)
C39 C48 C44 101.4(3)
C39 C48 H48 111.8
C44 C48 H48 111.8
C47 C48 C39 113.6(3)
C47 C48 C44 105.8(3)
C47 C48 H48 111.8
C47 C49 H49A 108.1
C47 C49 H49B 108.1
H49A C49 H49B 107.3
C50 C49 C47 116.7(3)
C50 C49 H49A 108.1
C50 C49 H49B 108.1
C38 C50 C49 116.4(3)
C38 C50 H50A 108.2
C38 C50 H50B 108.2
C49 C50 H50A 108.2
C49 C50 H50B 108.2
H50A C50 H50B 107.3
C52 C51 C39 112.2(4)
C52 C51 O20 127.2(4)
O20 C51 C39 120.6(4)
C51 C52 C38 106.7(4)
C51 C52 C53 128.7(4)
C53 C52 C38 124.1(4)
C52 C53 H53A 108.8
C52 C53 H53B 108.8
C52 C53 C54 113.9(3)
H53A C53 H53B 107.7
C54 C53 H53A 108.8
C54 C53 H53B 108.8
C53 C54 H54A 108.9
C53 C54 H54B 108.9
H54A C54 H54B 107.7
C55 C54 C53 113.6(3)
C55 C54 H54A 108.9
C55 C54 H54B 108.9
C32 C55 C36 102.3(3)
C32 C55 H55 107.8
C36 C55 H55 107.8
C54 C55 C32 114.9(3)
C54 C55 C36 115.8(4)
C54 C55 H55 107.8
C32 C56 H56A 109.5
C32 C56 H56B 109.5
C32 C56 H56C 109.5
H56A C56 H56B 109.5
H56A C56 H56C 109.5
H56B C56 H56C 109.5
C32 C57 H57A 109.0
C32 C57 H57B 109.0
H57A C57 H57B 107.8
O22 C57 C32 113.0(3)
O22 C57 H57A 109.0
O22 C57 H57B 109.0
C42 C58 H58A 109.5
C42 C58 H58B 109.5
C42 C58 H58C 109.5
H58A C58 H58B 109.5
H58A C58 H58C 109.5
H58B C58 H58C 109.5
C45 C59 H59A 109.5
C45 C59 H59B 109.5
C45 C59 H59C 109.5
H59A C59 H59B 109.5
H59A C59 H59C 109.5
H59B C59 H59C 109.5
C47 C60 H60A 109.5
C47 C60 H60B 109.5
C47 C60 H60C 109.5
H60A C60 H60B 109.5
H60A C60 H60C 109.5
H60B C60 H60C 109.5
O20 C61 C62 110.0(4)
O21 C61 C62 128.3(4)
O21 C61 O20 121.6(4)
C61 C62 H62A 109.5
C61 C62 H62B 109.5
C61 C62 H62C 109.5
H62A C62 H62B 109.5
H62A C62 H62C 109.5
H62B C62 H62C 109.5
C2 O1 C1 106.9(3)
C4 O2 C5 112.6(3)
C19 O4 C7 109.2(3)
C19 O5 C14 110.9(3)
C17 O6 C14 110.9(3)
C30 O9 C20 117.8(3)
C26 O11 H11 109.5
C33 O12 C32 107.3(3)
C35 O13 C36 111.5(3)
C39 O15 C38 108.2(3)
C40 O16 C39 112.2(3)
C43 O17 C40 110.5(3)
C61 O20 C51 118.6(3)
C57 O22 H22 109.5

loop_
_geom_bond_atom_site_label_1
_geom_bond_atom_site_label_2
_geom_bond_distance
C1 C24 1.550(6)
C1 C25 1.520(5)
C1 C26 1.498(6)
C1 O1 1.457(5)
C2 H2 1.0000
C2 C3 1.521(6)
C2 C5 1.555(6)
C2 O1 1.422(5)
C3 H3A 0.9900
C3 H3B 0.9900
C3 C4 1.512(6)
C4 O2 1.331(5)
C4 O3 1.203(5)
C5 C6 1.510(6)
C5 C24 1.526(6)
C5 O2 1.464(4)
C6 H6A 0.9900
C6 H6B 0.9900
C6 C7 1.542(6)
C7 C8 1.534(6)
C7 C21 1.517(6)
C7 O4 1.456(5)
C8 H8A 0.9900
C8 H8B 0.9900
C8 C9 1.522(6)
C9 H9A 0.9900
C9 H9B 0.9900
C9 C10 1.533(7)
C10 C11 1.489(8)
C10 C18 1.542(6)
C10 C27 1.547(7)
C11 C12 1.488(7)
C11 O8 1.208(6)
C12 H12 1.0000
C12 C13 1.548(7)
C12 C28 1.540(7)
C13 H13 1.0000
C13 C14 1.498(7)
C13 C18 1.503(7)
C14 C15 1.528(6)
C14 O5 1.423(6)
C14 O6 1.475(5)
C15 H15A 0.9900
C15 H15B 0.9900
C15 C16 1.529(6)
C16 H16 1.0000
C16 C17 1.494(7)
C16 C29 1.557(8)
C17 O6 1.374(5)
C17 O7 1.193(5)
C18 H18 1.0000
C18 C19 1.533(6)
C19 C20 1.491(7)
C19 O4 1.413(5)
C19 O5 1.411(5)
C20 C21 1.312(6)
C20 O9 1.390(5)
C21 C22 1.487(6)
C22 H22A 0.9900
C22 H22B 0.9900
C22 C23 1.526(6)
C23 H23A 0.9900
C23 H23B 0.9900
C23 C24 1.543(6)
C24 H24 1.0000
C25 H25A 0.9800
C25 H25B 0.9800
C25 H25C 0.9800
C26 H26A 0.9900
C26 H26B 0.9900
C26 O11 1.415(5)
C27 H27A 0.9800
C27 H27B 0.9800
C27 H27C 0.9800
C28 H28A 0.9800
C28 H28B 0.9800
C28 H28C 0.9800
C29 H29A 0.9800
C29 H29B 0.9800
C29 H29C 0.9800
C30 C31 1.483(6)
C30 O9 1.340(5)
C30 O10 1.203(5)
C31 H31A 0.9800
C31 H31B 0.9800
C31 H31C 0.9800
C32 C55 1.540(6)
C32 C56 1.544(6)
C32 C57 1.522(6)
C32 O12 1.438(5)
C33 H33 1.0000
C33 C34 1.520(6)
C33 C36 1.522(6)
C33 O12 1.397(5)
C34 H34A 0.9900
C34 H34B 0.9900
C34 C35 1.479(6)
C35 O13 1.346(5)
C35 O14 1.204(5)
C36 C37 1.528(6)
C36 C55 1.558(6)
C36 O13 1.468(5)
C37 H37A 0.9900
C37 H37B 0.9900
C37 C38 1.544(5)
C38 C50 1.512(5)
C38 C52 1.517(6)
C38 O15 1.449(5)
C39 C48 1.532(6)
C39 C51 1.462(6)
C39 O15 1.421(4)
C39 O16 1.429(4)
C40 C41 1.504(6)
C40 C44 1.533(6)
C40 O16 1.399(5)
C40 O17 1.471(5)
C41 H41A 0.9900
C41 H41B 0.9900
C41 C42 1.469(7)
C42 H42 1.0000
C42 C43 1.505(6)
C42 C58 1.539(6)
C43 O17 1.336(5)
C43 O18 1.200(5)
C44 H44 1.0000
C44 C45 1.539(6)
C44 C48 1.550(6)
C45 H45 1.0000
C45 C46 1.521(6)
C45 C59 1.516(7)
C46 C47 1.506(6)
C46 O19 1.214(5)
C47 C48 1.522(6)
C47 C49 1.556(6)
C47 C60 1.567(6)
C48 H48 1.0000
C49 H49A 0.9900
C49 H49B 0.9900
C49 C50 1.524(6)
C50 H50A 0.9900
C50 H50B 0.9900
C51 C52 1.334(6)
C51 O20 1.375(5)
C52 C53 1.482(6)
C53 H53A 0.9900
C53 H53B 0.9900
C53 C54 1.540(6)
C54 H54A 0.9900
C54 H54B 0.9900
C54 C55 1.514(6)
C55 H55 1.0000
C56 H56A 0.9800
C56 H56B 0.9800
C56 H56C 0.9800
C57 H57A 0.9900
C57 H57B 0.9900
C57 O22 1.406(5)
C58 H58A 0.9800
C58 H58B 0.9800
C58 H58C 0.9800
C59 H59A 0.9800
C59 H59B 0.9800
C59 H59C 0.9800
C60 H60A 0.9800
C60 H60B 0.9800
C60 H60C 0.9800
C61 C62 1.495(6)
C61 O20 1.373(5)
C61 O21 1.195(5)
C62 H62A 0.9800
C62 H62B 0.9800
C62 H62C 0.9800
O11 H11 0.8400
O22 H22 0.8400

loop_
_platon_squeeze_void_nr
_platon_squeeze_void_average_x
_platon_squeeze_void_average_y
_platon_squeeze_void_average_z
_platon_squeeze_void_volume
_platon_squeeze_void_count_electrons
_platon_squeeze_void_content
1 0.500 0.333 0.000 1089 186 ' '
